data_9009262
loop_
_publ_author_name
'Reinecke, T.'
'Tillmanns, E.'
'Bernhardt, H. J.'

_publ_section_title
;
 Abswurmbachite, CuMn6[O8/SiO4], a new mineral of the braunite
 group: natural occurrence, synthesis, and crystal structure
;
_journal_name_full 'Neues Jahrbuch fur Mineralogie, Abhandlungen'
_journal_page_first 117
_journal_page_last 143
_journal_volume 163
_journal_year 1991
_chemical_formula_sum 'Cu0.56 Mn6.44 O12 Si'
_chemical_name_mineral Abswurmbachite
_space_group_IT_number 142
_symmetry_space_group_name_Hall '-I 4bd 2c'
_symmetry_space_group_name_H-M 'I 41/a c d :2'
_cell_angle_alpha 90
_cell_angle_beta 90
_cell_angle_gamma 90
_cell_length_a 9.406
_cell_length_b 9.406
_cell_length_c 18.546
_cell_formula_units_Z 8
_cell_volume 1640.817
_database_code_amcsd 0014719
_exptl_crystal_density_diffrn 4.934
_cod_original_sg_symbol_H-M 'I 41/a c d'
_cod_original_formula_sum '(Mn6.44 Cu.56) Si O12'
_cod_database_code 9009262

loop_
_space_group_symop_operation_xyz
x,y,z
1/2+x,1/2+y,1/2+z
1/4-y,3/4-x,3/4+z
3/4-y,1/4-x,1/4+z
1/4+y,3/4+x,3/4-z
3/4+y,1/4+x,1/4-z
1/4+y,3/4-x,1/4-z
3/4+y,1/4-x,3/4-z
1/4-y,3/4+x,1/4+z
3/4-y,1/4+x,3/4+z
1/2+x,-y,z
+x,1/2-y,1/2+z
1/2-x,y,-z
-x,1/2+y,1/2-z
1/2+x,y,1/2-z
+x,1/2+y,-z
1/2-x,-y,1/2+z
-x,1/2-y,+z
1/4+y,1/4+x,1/4+z
3/4+y,3/4+x,3/4+z
1/4-y,1/4-x,1/4-z
3/4-y,3/4-x,3/4-z
1/4-y,1/4+x,3/4-z
3/4-y,3/4+x,1/4-z
1/4+y,1/4-x,3/4+z
3/4+y,3/4-x,1/4+z
-x,y,1/2+z
1/2-x,1/2+y,+z
x,-y,1/2-z
1/2+x,1/2-y,-z
-x,-y,-z
1/2-x,1/2-y,1/2-z

loop_
_atom_site_label
_atom_site_fract_x
_atom_site_fract_y
_atom_site_fract_z
_atom_site_occupancy
_atom_site_U_iso_or_equiv
Mn1 0.00000 0.25000 0.12500 0.84000 0.01659
Cu1 0.00000 0.25000 0.12500 0.16000 0.01659
Mn2 0.00000 0.00000 0.00000 0.94000 0.00646
Cu2 0.00000 0.00000 0.00000 0.06000 0.00646
Mn3 0.25000 0.21001 0.00000 0.92000 0.00608
Cu3 0.25000 0.21001 0.00000 0.08000 0.00608
Mn4 0.22789 0.02210 0.62500 0.94000 0.00633
Cu4 0.22789 0.02210 0.62500 0.06000 0.00633
Si 0.00000 0.25000 0.37500 1.00000 0.00507
O1 0.14360 0.84700 0.94400 1.00000 0.01165
O2 0.14810 0.06650 0.05660 1.00000 0.00861
O3 0.07630 0.13240 0.92530 1.00000 0.00861

loop_
_cod_related_entry_id
_cod_related_entry_database
_cod_related_entry_code
1 AMCSD 0014719
